data_7709217
loop_
_publ_author_name
'N\"o\&sler, Maite'
'Hunger, David'
'Reichert, Felix'
'Winkler, Mario'
'Reimann, Marc'
'Klein, Johannes'
'Suhr, Simon'
'Suntrup, Lisa'
'Beerhues, Julia'
'Kaupp, Martin'
'van Slageren, Joris'
'Sarkar, Biprajit'

_publ_section_title
;
 Spin-state control of cobalt(II) and iron(II) complexes with
 click-derived tripodal ligands through non-covalent and fluorine-specific
 interactions.
;
_journal_issue 48
_journal_name_full 'Dalton transactions (Cambridge, England : 2003)'
_journal_page_first 18097
_journal_page_last 18106
_journal_paper_doi 10.1039/d1dt03535e
_journal_volume 50
_journal_year 2021
_chemical_formula_sum 'C62 H35 B2 Co F38 N20 O'
_chemical_formula_weight 1878.65
_space_group_crystal_system monoclinic
_space_group_IT_number 14
_space_group_name_Hall '-P 2yn'
_space_group_name_H-M_alt 'P 1 21/n 1'
_atom_sites_solution_hydrogens geom
_audit_creation_method SHELXL-2014/7
_audit_update_record
;
2021-03-12 deposited with the CCDC.	2021-12-01 downloaded from the CCDC.
;
_cell_angle_alpha 90
_cell_angle_beta 105.061(10)
_cell_angle_gamma 90
_cell_formula_units_Z 2
_cell_length_a 15.993(8)
_cell_length_b 9.445(5)
_cell_length_c 24.337(11)
_cell_measurement_reflns_used 5713
_cell_measurement_temperature 100(2)
_cell_measurement_theta_max 26.483
_cell_measurement_theta_min 2.324
_cell_volume 3550(3)
_computing_cell_refinement 'APEX3 (Bruker, 2015)'
_computing_data_collection 'APEX3 (Bruker, 2015)'
_computing_data_reduction 'SAINT+ (Bruker, 2009)'
_computing_molecular_graphics 'Diamond 3D, Version 4.0 (Brandenburg, 2014)'
_computing_publication_material shelxle
_computing_structure_refinement 'SHELXL-2014/7 (Sheldrick, 2014)'
_computing_structure_solution 'intrinsic phasing'
_diffrn_ambient_temperature 100(2)
_diffrn_measured_fraction_theta_full 0.999
_diffrn_measured_fraction_theta_max 0.993
_diffrn_measurement_device_type 'Bruker D8 Venture'
_diffrn_measurement_method 'omega + phi scans'
_diffrn_radiation_type MoK\a
_diffrn_radiation_wavelength 0.71073
_diffrn_reflns_av_R_equivalents 0.0538
_diffrn_reflns_av_unetI/netI 0.0401
_diffrn_reflns_Laue_measured_fraction_full 0.999
_diffrn_reflns_Laue_measured_fraction_max 0.993
_diffrn_reflns_limit_h_max 20
_diffrn_reflns_limit_h_min -20
_diffrn_reflns_limit_k_max 11
_diffrn_reflns_limit_k_min -11
_diffrn_reflns_limit_l_max 30
_diffrn_reflns_limit_l_min -30
_diffrn_reflns_number 46191
_diffrn_reflns_point_group_measured_fraction_full 0.999
_diffrn_reflns_point_group_measured_fraction_max 0.993
_diffrn_reflns_theta_full 25.242
_diffrn_reflns_theta_max 26.483
_diffrn_reflns_theta_min 2.324
_exptl_absorpt_coefficient_mu 0.402
_exptl_absorpt_correction_T_max 0.7454
_exptl_absorpt_correction_T_min 0.6590
_exptl_absorpt_correction_type multi-scan
_exptl_absorpt_process_details 'Blessing, 1995'
_exptl_crystal_colour colourless
_exptl_crystal_density_diffrn 1.757
_exptl_crystal_description block
_exptl_crystal_F_000 1868
_exptl_crystal_size_max 0.380
_exptl_crystal_size_mid 0.070
_exptl_crystal_size_min 0.040
_refine_diff_density_max 1.084
_refine_diff_density_min -0.554
_refine_diff_density_rms 0.074
_refine_ls_extinction_method none
_refine_ls_goodness_of_fit_ref 1.009
_refine_ls_hydrogen_treatment constr
_refine_ls_matrix_type full
_refine_ls_number_parameters 603
_refine_ls_number_reflns 7290
_refine_ls_number_restraints 12
_refine_ls_restrained_S_all 1.010
_refine_ls_R_factor_all 0.0802
_refine_ls_R_factor_gt 0.0574
_refine_ls_shift/su_max 0.000
_refine_ls_shift/su_mean 0.000
_refine_ls_structure_factor_coef Fsqd
_refine_ls_weighting_details 'w=1/[\s^2^(Fo^2^)+(0.0669P)^2^+7.4443P] where P=(Fo^2^+2Fc^2^)/3'
_refine_ls_weighting_scheme calc
_refine_ls_wR_factor_gt 0.1321
_refine_ls_wR_factor_ref 0.1435
_reflns_Friedel_coverage 0.000
_reflns_number_gt 5713
_reflns_number_total 7290
_reflns_threshold_expression 'I > 2\s(I)'
_cod_data_source_file d1dt03535e2.cif
_cod_data_source_block bip322_a
_cod_original_sg_symbol_H-M 'P 21/n'
_cod_database_code 7709217
_shelx_shelxl_version_number 2014/7
_shelx_space_group_comment
;
The symmetry employed for this shelxl refinement is uniquely defined
by the following loop, which should always be used as a source of
symmetry information in preference to the above space-group names.
They are only intended as comments.
;
_shelx_estimated_absorpt_t_min 0.862
_shelx_estimated_absorpt_t_max 0.984

loop_
_space_group_symop_operation_xyz
'x, y, z'
'-x+1/2, y+1/2, -z+1/2'
'-x, -y, -z'
'x-1/2, -y-1/2, z-1/2'

loop_
_atom_site_label
_atom_site_type_symbol
_atom_site_fract_x
_atom_site_fract_y
_atom_site_fract_z
_atom_site_U_iso_or_equiv
_atom_site_adp_type
_atom_site_occupancy
_atom_site_site_symmetry_order
_atom_site_calc_flag
_atom_site_refinement_flags_posn
_atom_site_refinement_flags_adp
_atom_site_refinement_flags_occupancy
_atom_site_disorder_assembly
_atom_site_disorder_group
Co1 Co 0.5000 0.0000 0.5000 0.01240(14) Uani 1 2 d S . P . .
N1 N 0.42516(16) 0.1842(3) 0.45445(10) 0.0162(5) Uani 1 1 d . . . . .
C10 C 0.49280(19) 0.2919(3) 0.45343(13) 0.0178(6) Uani 1 1 d . . . . .
H10A H 0.4681 0.3684 0.4262 0.021 Uiso 1 1 calc R U . . .
H10B H 0.5150 0.3342 0.4917 0.021 Uiso 1 1 calc R U . . .
F10 F 0.77323(13) 0.3216(2) 0.29404(9) 0.0428(6) Uani 1 1 d . . . . .
N10 N 0.58916(15) 0.0887(3) 0.45747(10) 0.0155(5) Uani 1 1 d . . . . .
F11 F 0.69042(18) 0.3536(3) 0.18426(11) 0.0710(9) Uani 1 1 d . . . . .
C11 C 0.56399(19) 0.2194(3) 0.43569(12) 0.0175(6) Uani 1 1 d . . . . .
N11 N 0.65128(16) 0.0398(3) 0.43627(10) 0.0179(5) Uani 1 1 d . . . . .
F12 F 0.55633(17) 0.1805(3) 0.13492(10) 0.0643(8) Uani 1 1 d . . . . .
C12 C 0.6127(2) 0.2532(3) 0.39902(13) 0.0200(6) Uani 1 1 d . . . . .
H12 H 0.6101 0.3371 0.3771 0.024 Uiso 1 1 calc R U . . .
N12 N 0.66535(16) 0.1404(3) 0.40087(10) 0.0186(5) Uani 1 1 d . . . . .
F13 F 0.50881(16) -0.0295(3) 0.19617(10) 0.0499(6) Uani 1 1 d . . . . .
C13 C 0.72719(19) 0.1150(4) 0.36673(13) 0.0214(7) Uani 1 1 d . . . . .
H13A H 0.7517 0.0186 0.3745 0.026 Uiso 1 1 calc R U . . .
H13B H 0.7754 0.1838 0.3776 0.026 Uiso 1 1 calc R U . . .
F14 F 0.59115(14) -0.0613(2) 0.30757(9) 0.0394(5) Uani 1 1 d . . . . .
C14 C 0.68348(19) 0.1296(3) 0.30408(13) 0.0208(7) Uani 1 1 d . . . . .
C16 C 0.6651(2) 0.2508(4) 0.21471(16) 0.0381(9) Uani 1 1 d . . . . .
C15 C 0.7072(2) 0.2341(4) 0.27133(15) 0.0276(7) Uani 1 1 d . . . . .
C17 C 0.5983(2) 0.1635(4) 0.18961(15) 0.0374(9) Uani 1 1 d . . . . .
C18 C 0.5735(2) 0.0574(4) 0.22074(15) 0.0310(8) Uani 1 1 d . . . . .
C19 C 0.6160(2) 0.0422(4) 0.27724(14) 0.0244(7) Uani 1 1 d . . . . .
N20 N 0.43712(15) -0.0950(3) 0.42347(10) 0.0164(5) Uani 1 1 d . . . . .
F20 F 0.54807(13) -0.4240(2) 0.35257(7) 0.0329(5) Uani 1 1 d . . . . .
C20 C 0.3776(2) 0.1447(3) 0.39493(13) 0.0237(7) Uani 1 1 d . . . . .
H20A H 0.3999 0.2019 0.3677 0.028 Uiso 1 1 calc R U . . .
H20B H 0.3154 0.1668 0.3889 0.028 Uiso 1 1 calc R U . . .
N21 N 0.43593(16) -0.2255(3) 0.40413(10) 0.0175(5) Uani 1 1 d . . . . .
F21 F 0.65213(13) -0.4424(3) 0.28164(10) 0.0546(7) Uani 1 1 d . . . . .
C21 C 0.38766(19) -0.0095(3) 0.38331(12) 0.0178(6) Uani 1 1 d . . . . .
N22 N 0.38416(16) -0.2218(3) 0.35138(10) 0.0177(5) Uani 1 1 d . . . . .
F22 F 0.58836(14) -0.3882(3) 0.16869(10) 0.0527(7) Uani 1 1 d . . . . .
C22 C 0.35321(19) -0.0910(3) 0.33650(12) 0.0201(6) Uani 1 1 d . . . . .
H22 H 0.3157 -0.0617 0.3013 0.024 Uiso 1 1 calc R U . . .
N30 N 0.35791(18) 0.4986(3) 0.48952(14) 0.0334(7) Uani 1 1 d . . . . .
F30 F 0.21539(14) 0.9370(2) 0.41061(9) 0.0401(5) Uani 1 1 d . . . . .
C30 C 0.36541(19) 0.2372(3) 0.48735(13) 0.0200(6) Uani 1 1 d . . . . .
H30A H 0.3984 0.2478 0.5276 0.024 Uiso 1 1 calc R U . . .
H30B H 0.3202 0.1647 0.4860 0.024 Uiso 1 1 calc R U . . .
C29 C 0.5149(2) -0.3947(3) 0.29685(13) 0.0217(7) Uani 1 1 d . . . . .
C28 C 0.5688(2) -0.4062(4) 0.26140(14) 0.0293(8) Uani 1 1 d . . . . .
C27 C 0.5371(2) -0.3793(4) 0.20414(15) 0.0291(8) Uani 1 1 d . . . . .
C26 C 0.4519(2) -0.3425(3) 0.18332(12) 0.0233(7) Uani 1 1 d . . . . .
C25 C 0.39965(19) -0.3320(3) 0.22004(13) 0.0191(6) Uani 1 1 d . . . . .
F24 F 0.31687(12) -0.2958(2) 0.19774(8) 0.0337(5) Uani 1 1 d . . . . .
C24 C 0.42936(19) -0.3582(3) 0.27773(12) 0.0167(6) Uani 1 1 d . . . . .
F23 F 0.42045(14) -0.3164(2) 0.12737(8) 0.0379(5) Uani 1 1 d . . . . .
C23 C 0.3704(2) -0.3515(3) 0.31677(13) 0.0207(7) Uani 1 1 d . . . . .
H23A H 0.3095 -0.3550 0.2938 0.025 Uiso 1 1 calc R U . . .
H23B H 0.3809 -0.4350 0.3422 0.025 Uiso 1 1 calc R U . . .
N31 N 0.30814(18) 0.6041(3) 0.46580(14) 0.0344(7) Uani 1 1 d . . . . .
F31 F 0.16755(13) 1.1040(2) 0.48660(9) 0.0372(5) Uani 1 1 d . . . . .
C31 C 0.32194(19) 0.3751(3) 0.46737(13) 0.0184(6) Uani 1 1 d . . . . .
N32 N 0.23990(17) 0.5474(3) 0.42849(11) 0.0231(6) Uani 1 1 d . . . . .
F32 F 0.07441(13) 0.9977(2) 0.55497(8) 0.0388(5) Uani 1 1 d . . . . .
C32 C 0.2457(2) 0.4065(4) 0.42889(15) 0.0299(8) Uani 1 1 d . . . . .
H32 H 0.2052 0.3415 0.4069 0.036 Uiso 1 1 calc R U . . .
B100 B 0.1043(2) 0.7785(4) 0.25144(15) 0.0237(8) Uani 1 1 d . . . . .
C39 C 0.1666(2) 0.8802(4) 0.44265(14) 0.0266(7) Uani 1 1 d . . . . .
C38 C 0.1441(2) 0.9678(3) 0.48183(14) 0.0259(7) Uani 1 1 d . . . . .
C37 C 0.0963(2) 0.9136(4) 0.51633(14) 0.0269(8) Uani 1 1 d . . . . .
C36 C 0.0699(2) 0.7747(4) 0.51115(16) 0.0330(8) Uani 1 1 d . . . . .
C35 C 0.0931(2) 0.6895(4) 0.47147(16) 0.0321(8) Uani 1 1 d . . . . .
F34 F 0.06905(15) 0.5535(2) 0.46740(11) 0.0490(6) Uani 1 1 d . . . . .
C34 C 0.1428(2) 0.7404(4) 0.43645(14) 0.0275(8) Uani 1 1 d . . . . .
F33 F 0.02243(16) 0.7236(3) 0.54447(11) 0.0537(7) Uani 1 1 d . . . . .
C33 C 0.1722(2) 0.6432(4) 0.39603(15) 0.0366(9) Uani 1 1 d . . . . .
H33A H 0.1224 0.5871 0.3739 0.044 Uiso 1 1 calc R U . . .
H33B H 0.1952 0.6997 0.3690 0.044 Uiso 1 1 calc R U . . .
F102 F 0.07331(17) 0.8181(2) 0.29742(9) 0.0477(6) Uani 1 1 d . . . . .
F100 F 0.1695(9) 0.8698(10) 0.2424(7) 0.042(3) Uani 0.63(5) 1 d . . P A 1
F101 F 0.0365(9) 0.781(2) 0.2058(7) 0.051(4) Uani 0.63(5) 1 d . . P A 1
F103 F 0.1423(7) 0.6455(16) 0.2584(6) 0.036(2) Uani 0.63(5) 1 d . . P A 1
F104 F 0.118(3) 0.631(4) 0.2563(14) 0.080(9) Uani 0.37(5) 1 d . . P A 2
F105 F 0.1756(16) 0.854(4) 0.2599(18) 0.069(7) Uani 0.37(5) 1 d . . P A 2
F106 F 0.049(2) 0.813(3) 0.1980(11) 0.053(7) Uani 0.37(5) 1 d . . P A 2
O1 O 0.7190(4) -0.0796(6) 0.0816(3) 0.0618(18) Uani 0.5 1 d . . P . .
C100 C 0.7040(7) 0.0373(12) 0.0873(5) 0.067(3) Uani 0.5 1 d . U P . .
H10C H 0.6943 0.0338 0.1259 0.080 Uiso 0.5 1 calc R U P . .
H10D H 0.6450 0.0431 0.0615 0.080 Uiso 0.5 1 calc R U P . .
C101 C 0.7309(8) 0.1850(13) 0.0861(5) 0.077(3) Uani 0.5 1 d . U P . .
H10E H 0.6942 0.2452 0.1028 0.115 Uiso 0.5 1 calc R U P . .
H10F H 0.7252 0.2139 0.0466 0.115 Uiso 0.5 1 calc R U P . .
H10G H 0.7914 0.1948 0.1079 0.115 Uiso 0.5 1 calc R U P . .

loop_
_atom_site_aniso_label
_atom_site_aniso_U_11
_atom_site_aniso_U_22
_atom_site_aniso_U_33
_atom_site_aniso_U_23
_atom_site_aniso_U_13
_atom_site_aniso_U_12
Co1 0.0140(3) 0.0111(3) 0.0109(3) -0.0016(2) 0.0012(2) 0.0000(2)
N1 0.0195(13) 0.0148(12) 0.0137(12) -0.0049(10) 0.0032(10) 0.0001(10)
C10 0.0213(15) 0.0115(14) 0.0202(15) 0.0004(12) 0.0047(12) -0.0004(12)
F10 0.0267(11) 0.0523(14) 0.0434(12) 0.0178(11) -0.0015(9) -0.0200(10)
N10 0.0145(12) 0.0159(13) 0.0163(12) -0.0013(10) 0.0042(10) 0.0019(10)
F11 0.0654(17) 0.093(2) 0.0451(14) 0.0450(15) -0.0026(13) -0.0342(16)
C11 0.0167(14) 0.0144(15) 0.0194(14) 0.0004(12) 0.0013(12) -0.0004(12)
N11 0.0185(13) 0.0192(13) 0.0166(12) 0.0014(10) 0.0053(10) 0.0003(10)
F12 0.0593(16) 0.090(2) 0.0295(12) 0.0196(13) -0.0141(11) -0.0090(15)
C12 0.0226(16) 0.0158(15) 0.0213(15) 0.0038(12) 0.0052(13) 0.0040(13)
N12 0.0188(13) 0.0201(13) 0.0179(12) 0.0030(10) 0.0068(10) 0.0030(10)
F13 0.0504(14) 0.0432(14) 0.0445(13) -0.0056(11) -0.0086(11) -0.0178(11)
C13 0.0171(15) 0.0256(17) 0.0232(16) 0.0029(13) 0.0083(13) 0.0029(13)
F14 0.0504(13) 0.0278(11) 0.0376(11) 0.0052(9) 0.0073(10) -0.0177(10)
C14 0.0158(14) 0.0246(17) 0.0229(15) 0.0026(13) 0.0066(12) 0.0057(13)
C16 0.0302(19) 0.049(2) 0.0326(19) 0.0208(18) 0.0039(16) -0.0073(18)
C15 0.0159(15) 0.0339(19) 0.0328(18) 0.0099(15) 0.0061(14) -0.0025(14)
C17 0.034(2) 0.049(2) 0.0230(17) 0.0125(17) -0.0042(15) 0.0020(18)
C18 0.0256(18) 0.0292(19) 0.0341(19) -0.0052(16) 0.0005(15) -0.0024(15)
C19 0.0254(17) 0.0215(16) 0.0270(16) 0.0018(13) 0.0082(14) -0.0018(13)
N20 0.0167(12) 0.0156(13) 0.0163(12) -0.0006(10) 0.0031(10) -0.0013(10)
F20 0.0366(11) 0.0383(12) 0.0171(9) -0.0026(8) -0.0052(8) 0.0132(9)
C20 0.0244(16) 0.0235(17) 0.0167(15) -0.0040(13) -0.0062(13) 0.0051(14)
N21 0.0222(13) 0.0157(13) 0.0135(12) -0.0009(10) 0.0026(10) -0.0020(10)
F21 0.0198(11) 0.093(2) 0.0449(13) -0.0204(13) -0.0020(10) 0.0163(12)
C21 0.0161(14) 0.0194(15) 0.0180(14) -0.0003(12) 0.0047(11) 0.0015(12)
N22 0.0204(13) 0.0199(13) 0.0116(11) -0.0050(10) 0.0020(10) -0.0005(11)
F22 0.0313(12) 0.094(2) 0.0404(13) -0.0185(13) 0.0228(10) -0.0107(13)
C22 0.0196(15) 0.0241(17) 0.0144(14) -0.0040(12) 0.0007(12) 0.0056(13)
N30 0.0205(14) 0.0178(14) 0.0537(19) -0.0026(14) -0.0052(13) 0.0042(12)
F30 0.0362(12) 0.0450(13) 0.0445(12) 0.0091(11) 0.0202(10) 0.0069(10)
C30 0.0174(15) 0.0188(16) 0.0246(16) 0.0010(13) 0.0071(13) 0.0021(12)
C29 0.0246(16) 0.0202(16) 0.0167(15) -0.0059(12) -0.0013(13) 0.0026(13)
C28 0.0163(15) 0.037(2) 0.0306(18) -0.0108(15) -0.0008(14) 0.0010(15)
C27 0.0256(17) 0.036(2) 0.0291(18) -0.0107(15) 0.0128(15) -0.0064(15)
C26 0.0322(18) 0.0234(17) 0.0128(14) -0.0018(12) 0.0030(13) -0.0045(14)
C25 0.0178(15) 0.0185(16) 0.0192(15) -0.0024(12) 0.0015(12) 0.0011(12)
F24 0.0230(10) 0.0537(14) 0.0213(9) -0.0004(9) 0.0003(8) 0.0143(9)
C24 0.0219(15) 0.0097(14) 0.0168(14) -0.0030(11) 0.0019(12) -0.0021(12)
F23 0.0437(12) 0.0549(14) 0.0153(9) 0.0048(9) 0.0081(9) 0.0023(11)
C23 0.0280(17) 0.0165(15) 0.0184(15) -0.0079(12) 0.0074(13) -0.0069(13)
N31 0.0199(14) 0.0194(15) 0.057(2) -0.0004(14) -0.0021(14) 0.0019(12)
F31 0.0341(11) 0.0268(11) 0.0465(12) 0.0000(9) 0.0029(10) 0.0027(9)
C31 0.0159(14) 0.0202(16) 0.0203(15) -0.0017(12) 0.0071(12) 0.0031(12)
N32 0.0212(13) 0.0240(14) 0.0221(13) -0.0019(11) 0.0017(11) 0.0081(11)
F32 0.0345(11) 0.0488(13) 0.0322(11) -0.0046(10) 0.0071(9) 0.0160(10)
C32 0.0219(16) 0.0229(17) 0.0376(19) -0.0109(15) -0.0053(15) 0.0069(14)
B100 0.028(2) 0.0213(19) 0.0177(17) 0.0010(14) -0.0013(15) 0.0049(16)
C39 0.0159(15) 0.034(2) 0.0283(17) 0.0043(15) 0.0035(13) 0.0086(14)
C38 0.0174(15) 0.0222(18) 0.0326(18) 0.0008(14) -0.0036(14) 0.0066(13)
C37 0.0173(15) 0.034(2) 0.0269(17) -0.0003(15) 0.0010(13) 0.0127(14)
C36 0.0228(17) 0.039(2) 0.039(2) 0.0080(17) 0.0129(16) 0.0070(16)
C35 0.0245(17) 0.0250(19) 0.043(2) 0.0017(16) 0.0026(16) 0.0022(15)
F34 0.0445(13) 0.0294(12) 0.0734(17) -0.0036(12) 0.0158(12) -0.0049(10)
C34 0.0169(15) 0.034(2) 0.0278(17) 0.0000(15) -0.0018(13) 0.0118(14)
F33 0.0498(14) 0.0546(16) 0.0698(17) 0.0081(13) 0.0390(13) -0.0006(12)
C33 0.034(2) 0.041(2) 0.0277(18) -0.0004(16) -0.0031(15) 0.0225(17)
F102 0.0796(17) 0.0388(13) 0.0311(11) 0.0080(10) 0.0257(12) 0.0280(12)
F100 0.031(3) 0.027(4) 0.068(6) 0.010(3) 0.013(4) 0.005(2)
F101 0.030(4) 0.083(9) 0.032(5) -0.013(5) -0.005(3) 0.005(4)
F103 0.053(5) 0.018(3) 0.041(4) 0.002(3) 0.020(4) 0.010(2)
F104 0.16(2) 0.029(8) 0.076(13) 0.010(8) 0.084(15) 0.024(14)
F105 0.025(6) 0.104(14) 0.077(16) -0.024(10) 0.011(8) -0.019(8)
F106 0.086(16) 0.033(8) 0.019(6) -0.011(5) -0.022(7) 0.031(8)
O1 0.065(4) 0.033(3) 0.068(4) 0.002(3) -0.018(3) 0.001(3)
C100 0.068(3) 0.066(3) 0.066(3) -0.0012(10) 0.0162(12) 0.0011(10)
C101 0.080(4) 0.076(4) 0.077(4) 0.002(2) 0.026(2) 0.003(2)

loop_
_atom_type_symbol
_atom_type_description
_atom_type_scat_dispersion_real
_atom_type_scat_dispersion_imag
_atom_type_scat_source
C C 0.0033 0.0016 'International Tables Vol C Tables 4.2.6.8 and 6.1.1.4'
H H 0.0000 0.0000 'International Tables Vol C Tables 4.2.6.8 and 6.1.1.4'
B B 0.0013 0.0007 'International Tables Vol C Tables 4.2.6.8 and 6.1.1.4'
Co Co 0.3494 0.9721 'International Tables Vol C Tables 4.2.6.8 and 6.1.1.4'
F F 0.0171 0.0103 'International Tables Vol C Tables 4.2.6.8 and 6.1.1.4'
N N 0.0061 0.0033 'International Tables Vol C Tables 4.2.6.8 and 6.1.1.4'
O O 0.0106 0.0060 'International Tables Vol C Tables 4.2.6.8 and 6.1.1.4'

loop_
_geom_angle_atom_site_label_1
_geom_angle_atom_site_label_2
_geom_angle_atom_site_label_3
_geom_angle
_geom_angle_site_symmetry_1
_geom_angle_site_symmetry_3
_geom_angle_publ_flag
N20 Co1 N20 180.0 3_656 . ?
N20 Co1 N10 87.92(10) 3_656 3_656 ?
N20 Co1 N10 92.08(10) . 3_656 ?
N20 Co1 N10 92.08(10) 3_656 . ?
N20 Co1 N10 87.92(10) . . ?
N10 Co1 N10 180.0 3_656 . ?
N20 Co1 N1 79.60(9) 3_656 3_656 ?
N20 Co1 N1 100.40(9) . 3_656 ?
N10 Co1 N1 78.08(9) 3_656 3_656 ?
N10 Co1 N1 101.92(9) . 3_656 ?
N20 Co1 N1 100.40(9) 3_656 . ?
N20 Co1 N1 79.60(9) . . ?
N10 Co1 N1 101.92(9) 3_656 . ?
N10 Co1 N1 78.08(9) . . ?
N1 Co1 N1 180.0 3_656 . ?
C30 N1 C10 110.6(2) . . ?
C30 N1 C20 111.7(2) . . ?
C10 N1 C20 110.0(2) . . ?
C30 N1 Co1 109.36(18) . . ?
C10 N1 Co1 104.00(17) . . ?
C20 N1 Co1 110.94(18) . . ?
C11 C10 N1 107.8(2) . . ?
C11 C10 H10A 110.2 . . ?
N1 C10 H10A 110.2 . . ?
C11 C10 H10B 110.2 . . ?
N1 C10 H10B 110.2 . . ?
H10A C10 H10B 108.5 . . ?
N11 N10 C11 110.0(2) . . ?
N11 N10 Co1 135.9(2) . . ?
C11 N10 Co1 112.13(19) . . ?
N10 C11 C12 107.8(3) . . ?
N10 C11 C10 118.4(3) . . ?
C12 C11 C10 133.8(3) . . ?
N10 N11 N12 105.8(2) . . ?
N12 C12 C11 104.5(3) . . ?
N12 C12 H12 127.8 . . ?
C11 C12 H12 127.8 . . ?
N11 N12 C12 111.9(2) . . ?
N11 N12 C13 119.9(2) . . ?
C12 N12 C13 128.0(3) . . ?
N12 C13 C14 110.7(2) . . ?
N12 C13 H13A 109.5 . . ?
C14 C13 H13A 109.5 . . ?
N12 C13 H13B 109.5 . . ?
C14 C13 H13B 109.5 . . ?
H13A C13 H13B 108.1 . . ?
C19 C14 C15 116.9(3) . . ?
C19 C14 C13 121.5(3) . . ?
C15 C14 C13 121.5(3) . . ?
F11 C16 C17 120.2(3) . . ?
F11 C16 C15 119.7(3) . . ?
C17 C16 C15 120.1(3) . . ?
F10 C15 C16 118.0(3) . . ?
F10 C15 C14 120.5(3) . . ?
C16 C15 C14 121.5(3) . . ?
F12 C17 C16 120.5(3) . . ?
F12 C17 C18 119.6(3) . . ?
C16 C17 C18 119.9(3) . . ?
F13 C18 C19 120.6(3) . . ?
F13 C18 C17 120.1(3) . . ?
C19 C18 C17 119.3(3) . . ?
F14 C19 C18 119.0(3) . . ?
F14 C19 C14 118.8(3) . . ?
C18 C19 C14 122.2(3) . . ?
N21 N20 C21 110.4(2) . . ?
N21 N20 Co1 133.10(19) . . ?
C21 N20 Co1 116.5(2) . . ?
N1 C20 C21 111.8(2) . . ?
N1 C20 H20A 109.3 . . ?
C21 C20 H20A 109.3 . . ?
N1 C20 H20B 109.3 . . ?
C21 C20 H20B 109.3 . . ?
H20A C20 H20B 107.9 . . ?
N20 N21 N22 105.5(2) . . ?
N20 C21 C22 107.4(3) . . ?
N20 C21 C20 121.0(3) . . ?
C22 C21 C20 131.6(3) . . ?
N21 N22 C22 112.0(2) . . ?
N21 N22 C23 119.5(2) . . ?
C22 N22 C23 128.4(2) . . ?
N22 C22 C21 104.6(3) . . ?
N22 C22 H22 127.7 . . ?
C21 C22 H22 127.7 . . ?
N31 N30 C31 109.5(3) . . ?
N1 C30 C31 115.3(2) . . ?
N1 C30 H30A 108.4 . . ?
C31 C30 H30A 108.4 . . ?
N1 C30 H30B 108.4 . . ?
C31 C30 H30B 108.4 . . ?
H30A C30 H30B 107.5 . . ?
F20 C29 C24 119.4(3) . . ?
F20 C29 C28 117.9(3) . . ?
C24 C29 C28 122.8(3) . . ?
F21 C28 C29 121.1(3) . . ?
F21 C28 C27 119.3(3) . . ?
C29 C28 C27 119.6(3) . . ?
F22 C27 C26 119.6(3) . . ?
F22 C27 C28 120.9(3) . . ?
C26 C27 C28 119.4(3) . . ?
F23 C26 C27 119.7(3) . . ?
F23 C26 C25 120.9(3) . . ?
C27 C26 C25 119.4(3) . . ?
F24 C25 C26 117.3(3) . . ?
F24 C25 C24 120.0(3) . . ?
C26 C25 C24 122.7(3) . . ?
C29 C24 C25 116.1(3) . . ?
C29 C24 C23 122.1(3) . . ?
C25 C24 C23 121.8(3) . . ?
N22 C23 C24 111.9(2) . . ?
N22 C23 H23A 109.2 . . ?
C24 C23 H23A 109.2 . . ?
N22 C23 H23B 109.2 . . ?
C24 C23 H23B 109.2 . . ?
H23A C23 H23B 107.9 . . ?
N30 N31 N32 106.9(3) . . ?
N30 C31 C32 107.4(3) . . ?
N30 C31 C30 120.6(3) . . ?
C32 C31 C30 132.0(3) . . ?
C32 N32 N31 110.6(3) . . ?
C32 N32 C33 131.0(3) . . ?
N31 N32 C33 118.4(3) . . ?
N32 C32 C31 105.7(3) . . ?
N32 C32 H32 127.2 . . ?
C31 C32 H32 127.2 . . ?
F101 B100 F103 110.5(10) . . ?
F105 B100 F102 101.9(15) . . ?
F101 B100 F102 106.4(7) . . ?
F103 B100 F102 112.5(7) . . ?
F105 B100 F106 109.5(14) . . ?
F102 B100 F106 114.2(13) . . ?
F101 B100 F100 109.5(8) . . ?
F103 B100 F100 104.8(7) . . ?
F102 B100 F100 113.2(7) . . ?
F105 B100 F104 114.3(17) . . ?
F102 B100 F104 106.2(15) . . ?
F106 B100 F104 110.5(16) . . ?
F30 C39 C34 120.3(3) . . ?
F30 C39 C38 117.1(3) . . ?
C34 C39 C38 122.6(3) . . ?
F31 C38 C37 119.6(3) . . ?
F31 C38 C39 121.3(3) . . ?
C37 C38 C39 119.1(3) . . ?
F32 C37 C38 119.6(3) . . ?
F32 C37 C36 119.9(3) . . ?
C38 C37 C36 120.4(3) . . ?
F33 C36 C37 119.9(3) . . ?
F33 C36 C35 120.9(4) . . ?
C37 C36 C35 119.2(3) . . ?
F34 C35 C36 119.1(3) . . ?
F34 C35 C34 119.0(3) . . ?
C36 C35 C34 121.8(3) . . ?
C39 C34 C35 116.8(3) . . ?
C39 C34 C33 122.2(3) . . ?
C35 C34 C33 120.8(3) . . ?
N32 C33 C34 109.5(3) . . ?
N32 C33 H33A 109.8 . . ?
C34 C33 H33A 109.8 . . ?
N32 C33 H33B 109.8 . . ?
C34 C33 H33B 109.8 . . ?
H33A C33 H33B 108.2 . . ?
O1 C100 C101 147.6(12) . . ?
O1 C100 H10C 99.9 . . ?
C101 C100 H10C 99.9 . . ?
O1 C100 H10D 99.9 . . ?
C101 C100 H10D 99.9 . . ?
H10C C100 H10D 104.1 . . ?
C100 C101 H10E 109.5 . . ?
C100 C101 H10F 109.5 . . ?
H10E C101 H10F 109.5 . . ?
C100 C101 H10G 109.5 . . ?
H10E C101 H10G 109.5 . . ?
H10F C101 H10G 109.5 . . ?

loop_
_geom_bond_atom_site_label_1
_geom_bond_atom_site_label_2
_geom_bond_distance
_geom_bond_site_symmetry_2
_geom_bond_publ_flag
Co1 N20 2.077(2) 3_656 ?
Co1 N20 2.077(2) . ?
Co1 N10 2.139(2) 3_656 ?
Co1 N10 2.139(2) . ?
Co1 N1 2.236(3) 3_656 ?
Co1 N1 2.236(3) . ?
N1 C30 1.484(4) . ?
N1 C10 1.490(4) . ?
N1 C20 1.498(4) . ?
C10 C11 1.486(4) . ?
C10 H10A 0.9900 . ?
C10 H10B 0.9900 . ?
F10 C15 1.342(4) . ?
N10 N11 1.316(3) . ?
N10 C11 1.362(4) . ?
F11 C16 1.347(4) . ?
C11 C12 1.366(4) . ?
N11 N12 1.340(3) . ?
F12 C17 1.335(4) . ?
C12 N12 1.351(4) . ?
C12 H12 0.9500 . ?
N12 C13 1.467(4) . ?
F13 C18 1.334(4) . ?
C13 C14 1.509(4) . ?
C13 H13A 0.9900 . ?
C13 H13B 0.9900 . ?
F14 C19 1.346(4) . ?
C14 C19 1.381(5) . ?
C14 C15 1.382(5) . ?
C16 C17 1.362(6) . ?
C16 C15 1.377(5) . ?
C17 C18 1.375(5) . ?
C18 C19 1.374(5) . ?
N20 N21 1.318(4) . ?
N20 C21 1.353(4) . ?
F20 C29 1.350(4) . ?
C20 C21 1.500(4) . ?
C20 H20A 0.9900 . ?
C20 H20B 0.9900 . ?
N21 N22 1.335(3) . ?
F21 C28 1.339(4) . ?
C21 C22 1.366(4) . ?
N22 C22 1.346(4) . ?
N22 C23 1.470(4) . ?
F22 C27 1.339(4) . ?
C22 H22 0.9500 . ?
N30 N31 1.311(4) . ?
N30 C31 1.350(4) . ?
F30 C39 1.349(4) . ?
C30 C31 1.497(4) . ?
C30 H30A 0.9900 . ?
C30 H30B 0.9900 . ?
C29 C24 1.369(4) . ?
C29 C28 1.374(5) . ?
C28 C27 1.377(5) . ?
C27 C26 1.369(5) . ?
C26 F23 1.346(4) . ?
C26 C25 1.377(5) . ?
C25 F24 1.338(4) . ?
C25 C24 1.382(4) . ?
C24 C23 1.504(4) . ?
C23 H23A 0.9900 . ?
C23 H23B 0.9900 . ?
N31 N32 1.337(4) . ?
F31 C38 1.337(4) . ?
C31 C32 1.363(4) . ?
N32 C32 1.334(5) . ?
N32 C33 1.473(4) . ?
F32 C37 1.345(4) . ?
C32 H32 0.9500 . ?
B100 F105 1.31(3) . ?
B100 F101 1.336(16) . ?
B100 F103 1.387(15) . ?
B100 F102 1.388(4) . ?
B100 F106 1.41(2) . ?
B100 F100 1.413(14) . ?
B100 F104 1.42(3) . ?
C39 C34 1.371(5) . ?
C39 C38 1.380(5) . ?
C38 C37 1.372(5) . ?
C37 C36 1.374(5) . ?
C36 F33 1.337(4) . ?
C36 C35 1.380(5) . ?
C35 F34 1.338(4) . ?
C35 C34 1.393(5) . ?
C34 C33 1.508(5) . ?
C33 H33A 0.9900 . ?
C33 H33B 0.9900 . ?
O1 C100 1.146(12) . ?
C100 C101 1.462(16) . ?
C100 H10C 0.9900 . ?
C100 H10D 0.9900 . ?
C101 H10E 0.9800 . ?
C101 H10F 0.9800 . ?
C101 H10G 0.9800 . ?
